data_1557309
loop_
_publ_author_name
'Kivekas, Raikko'
'Pajunen, Aarne'
'Colacio, Enrique'
'Dominguez-Vera, Jose M.'
'Moreno, Jose Maria'
'Romerosa, Antonio'

_publ_section_title
;
 Structural Characterization of Closely Related Mononuclear CuII Complexes
 of 5-Nitrosooxime Pyrimidines. A Combined X-Ray and EPR Study
;
_journal_name_full 'Acta Chemica Scandinavica'
_journal_page_first 1051
_journal_page_last 1057
_journal_paper_doi 10.3891/acta.chem.scand.51-1051
_journal_volume 51
_journal_year 1997
_chemical_formula_sum 'C36 H40 Cl2 Cu2 N10 O18'
_chemical_formula_weight 1098.76
_chemical_name_common
;
[Cu(3L)(biPy)(EtOH)][Cu(3L)(ClO4)(biPy)(EtOH)]ClO4
;
_space_group_IT_number 14
_space_group_name_Hall '-P 2yn'
_space_group_name_H-M_alt 'P 1 21/n 1'
_symmetry_cell_setting monoclinic
_symmetry_Int_Tables_number 14
_symmetry_space_group_name_Hall '-P 2yn'
_symmetry_space_group_name_H-M 'P 1 21/n 1'
_cell_angle_alpha 90.
_cell_angle_beta 101.18(4)
_cell_angle_gamma 90.
_cell_formula_units_Z 4
_cell_length_a 16.187(9)
_cell_length_b 12.811(7)
_cell_length_c 21.501(9)
_cell_volume 4374(4)
_diffrn_ambient_temperature 173
_diffrn_radiation_probe x-ray
_diffrn_radiation_type MoK\a
_diffrn_radiation_wavelength 0.71073
_exptl_absorpt_coefficient_mu 1.183
_exptl_crystal_density_diffrn 1.668
_exptl_crystal_F_000 2248
_refine_ls_goodness_of_fit_ref 1.087
_refine_ls_number_parameters 625
_refine_ls_number_reflns 4035
_refine_ls_R_factor_gt 0.0808
_refine_ls_wR_factor_gt 0.1738
_cod_data_source_file Acta-Chem-Scand-1997-51-1051-2.cif
_cod_data_source_block 1
_cod_depositor_comments
;
The paper contains selected atomic coordinates...!
;
_cod_original_sg_symbol_H-M 'P 21/n'
_cod_database_code 1557309

loop_
_space_group_symop_id
_space_group_symop_operation_xyz
1 x,y,z
2 1/2-x,1/2+y,1/2-z
3 -x,-y,-z
4 1/2+x,1/2-y,1/2+z

loop_
_atom_site_label
_atom_site_type_symbol
_atom_site_thermal_displace_type
_atom_site_fract_x
_atom_site_fract_y
_atom_site_fract_z
_atom_site_occupancy
_atom_site_U_iso_or_equiv
_atom_site_calc_flag
_atom_site_refinement_flags
_atom_site_disorder_assembly
_atom_site_disorder_group
Cu2 Cu Uiso 0.69140(10) 0.42660(10) 0.53780(10) 1.000 0.0300(10) . . . .
Cu1 Cu Uiso 0.97110(10) -0.07430(10) 0.60730(10) 1.000 0.0300(10) . . . .
Cl2 Cl Uiso 0.7072(2) 0.3049(2) 0.32040(10) 1.000 0.0410(10) . . . .
O35 O Uiso 0.7471(4) 0.2145(5) 0.5704(4) 1.000 0.047(2) . . . .
O36 O Uiso 0.5958(4) 0.4024(5) 0.4678(3) 1.000 0.032(2) . . . .
O49 O Uiso 0.7989(4) 0.4203(6) 0.4791(3) 1.000 0.043(2) . . . .
O52 O Uiso 0.5784(5) 0.3739(6) 0.6120(4) 1.000 0.056(2) . . . .
N35 N Uiso 0.6957(6) 0.2705(6) 0.5369(4) 1.000 0.037(2) . . . .
N37 N Uiso 0.6738(5) 0.5797(6) 0.5301(4) 1.000 0.036(2) . . . .
N48 N Uiso 0.7712(5) 0.4692(6) 0.6165(4) 1.000 0.035(2) . . . .
O5 O Uiso 0.9380(5) -0.2880(6) 0.5635(4) 1.000 0.061(2) . . . .
O6 O Uiso 1.0576(4) -0.0961(5) 0.6843(3) 1.000 0.033(2) . . . .
O19 O Uiso 0.8636(4) -0.0806(5) 0.6617(3) 1.000 0.035(2) . . . .
C35 C Uiso 0.6324(6) 0.2280(7) 0.4925(5) 1.000 0.034(2) . . . .
C36 C Uiso 0.5824(6) 0.3066(7) 0.4560(5) 1.000 0.031(2) . . . .
C42 C Uiso 0.7252(6) 0.6366(7) 0.5758(5) 1.000 0.031(2) . . . .
C43 C Uiso 0.7755(6) 0.5728(8) 0.6261(4) 1.000 0.034(2) . . . .
C50 C Uiso 0.8644(6) 0.4943(8) 0.4803(5) 1.000 0.043(3) . . . .
C51 C Uiso 0.8373(8) 0.5845(9) 0.4365(6) 1.000 0.057(3) . . . .
N5 N Uiso 0.9763(5) -0.2309(7) 0.6045(5) 1.000 0.044(2) . . . .
N7 N Uiso 0.9857(5) 0.0777(6) 0.6119(4) 1.000 0.030(2) . . . .
N18 N Uiso 0.9012(5) -0.0380(6) 0.5235(4) 1.000 0.034(2) . . . .
C5 C Uiso 1.0255(6) -0.2722(7) 0.6576(4) 1.000 0.028(2) . . . .
C6 C Uiso 1.0652(5) -0.1901(7) 0.6995(5) 1.000 0.029(2) . . . .
C12 C Uiso 0.9406(6) 0.1315(7) 0.5643(5) 1.000 0.030(2) . . . .
C13 C Uiso 0.8941(6) 0.0661(8) 0.5117(5) 1.000 0.036(2) . . . .
C20 C Uiso 0.7937(6) -0.0078(9) 0.6574(6) 1.000 0.048(3) . . . .
C21 C Uiso 0.8152(7) 0.0837(9) 0.7008(6) 1.000 0.055(3) . . . .
O2 O Uiso 1.1586(4) -0.3422(5) 0.8300(3) 1.000 0.045(2) . . . .
O4 O Uiso 1.0173(5) -0.4533(6) 0.6378(4) 1.000 0.052(2) . . . .
O32 O Uiso 0.4453(5) 0.1538(6) 0.3479(4) 1.000 0.063(2) . . . .
O34 O Uiso 0.6551(5) 0.0480(5) 0.5073(4) 1.000 0.055(2) . . . .

loop_
_atom_type_symbol
_atom_type_description
_atom_type_scat_dispersion_real
_atom_type_scat_dispersion_imag
_atom_type_scat_source
C C 0.0033 0.0016 ' International Tables Vol C Tables 4.2.6.8 and 6.1.1.4'
Cl Cl 0.1484 0.1585 ' International Tables Vol C Tables 4.2.6.8 and 6.1.1.4'
Cu Cu 0.3201 1.2651 ' International Tables Vol C Tables 4.2.6.8 and 6.1.1.4'
N N 0.0061 0.0033 ' International Tables Vol C Tables 4.2.6.8 and 6.1.1.4'
O O 0.0106 0.0060 ' International Tables Vol C Tables 4.2.6.8 and 6.1.1.4'

loop_
_geom_angle_atom_site_label_1
_geom_angle_atom_site_label_2
_geom_angle_atom_site_label_3
_geom_angle
_geom_angle_site_symmetry_1
_geom_angle_site_symmetry_2
_geom_angle_site_symmetry_3
_geom_angle_publ_flag
O35 Cu2 O36 101.5(2) . . . yes
O35 Cu2 O49 82.5(2) . . . yes
O35 Cu2 O52 80.8(2) . . . yes
O35 Cu2 N35 19.6(3) . . . yes
O35 Cu2 N37 167.8(3) . . . yes
O35 Cu2 N48 86.1(3) . . . yes
O36 Cu2 O49 98.0(3) . . . yes
O36 Cu2 O52 83.8(3) . . . yes
O36 Cu2 N35 81.9(3) . . . yes
O36 Cu2 N37 90.8(3) . . . yes
O36 Cu2 N48 167.9(3) . . . yes
O49 Cu2 O52 163.2(3) . . . yes
O49 Cu2 N35 86.0(3) . . . yes
O49 Cu2 N37 95.7(3) . . . yes
O49 Cu2 N48 92.3(3) . . . yes
O52 Cu2 N35 77.7(3) . . . yes
O52 Cu2 N37 101.0(3) . . . yes
O52 Cu2 N48 88.2(3) . . . yes
N35 Cu2 N37 172.6(4) . . . yes
N35 Cu2 N48 105.3(3) . . . yes
N37 Cu2 N48 81.9(3) . . . yes
O5 Cu1 N5 19.5(3) . . . yes
O5 Cu1 N7 164.3(3) . . . yes
O5 Cu1 N18 83.7(3) . . . yes
O6 Cu1 O19 93.0(3) . . . yes
O6 Cu1 N5 81.8(3) . . . yes
O6 Cu1 N7 92.3(3) . . . yes
O6 Cu1 N18 169.0(3) . . . yes
O19 Cu1 N5 91.2(3) . . . yes
O19 Cu1 N7 96.1(3) . . . yes
O19 Cu1 N18 96.7(3) . . . yes
N5 Cu1 N7 170.8(4) . . . yes
N5 Cu1 N18 103.1(4) . . . yes
N7 Cu1 N18 81.7(3) . . . yes
O5 Cu1 O6 101.2(3) . . . yes
O5 Cu1 O19 91.3(2) . . . yes
Cu2 O35 N35 33.4(4) . . . yes
Cu2 O36 C36 112.7(6) . . . yes
Cu2 O49 C50 126.7(6) . . . yes
Cu2 N35 O35 127.0(7) . . . yes
Cu2 N35 C35 112.4(6) . . . yes
O35 N35 C35 120.6(8) . . . yes
Cu2 N37 C42 114.2(6) . . . yes
Cu2 N48 C43 114.0(6) . . . yes
Cu1 O5 N5 33.4(5) . . . yes
Cu1 O6 C6 112.0(6) . . . yes
Cu1 O19 C20 127.3(6) . . . yes
N35 C35 C36 111.7(8) . . . yes
O36 C36 C35 121.2(9) . . . yes
N37 C42 C43 113.9(8) . . . yes
N48 C43 C42 115.6(8) . . . yes
O49 C50 C51 112.1(9) . . . yes
Cu1 N5 O5 127.1(8) . . . yes
Cu1 N5 C5 112.5(7) . . . yes
O5 N5 C5 120.3(9) . . . yes
Cu1 N7 C12 115.7(6) . . . yes
Cu1 N18 C13 114.3(7) . . . yes
N5 C5 C6 110.8(8) . . . yes
O6 C6 C5 121.8(9) . . . yes
N7 C12 C13 114.5(8) . . . yes
N18 C13 C12 113.5(9) . . . yes
O19 C20 C21 112.2(9) . . . yes

loop_
_geom_bond_atom_site_label_1
_geom_bond_atom_site_label_2
_geom_bond_distance
_geom_bond_site_symmetry_1
_geom_bond_site_symmetry_2
_geom_bond_publ_flag
Cu2 O35 2.906(7) . . yes
Cu2 O36 1.963(7) . . yes
Cu2 O49 2.341(7) . . yes
Cu2 O52 2.735(9) . . yes
Cu2 N35 2.001(8) . . yes
Cu2 N37 1.984(8) . . yes
Cu2 N48 1.996(9) . . yes
Cu1 N18 1.988(9) . . yes
Cu1 O19 2.279(7) . . yes
Cu1 O5 2.911(8) . . yes
Cu1 O6 1.970(7) . . yes
Cu1 N5 2.009(9) . . yes
Cu1 N7 1.962(8) . . yes
O35 N35 1.222(11) . . yes
O36 C36 1.264(11) . . yes
O49 C50 1.419(12) . . yes
N35 C35 1.371(13) . . yes
N37 C42 1.368(13) . . yes
N48 C43 1.343(13) . . yes
O5 N5 1.219(13) . . yes
O6 C6 1.248(11) . . yes
O19 C20 1.455(13) . . yes
C35 C36 1.428(14) . . no
C42 C43 1.469(14) . . no
C50 C51 1.502(16) . . no
N5 C5 1.366(13) . . yes
N7 C12 1.329(13) . . yes
N18 C13 1.358(13) . . yes
C5 C6 1.451(13) . . no
C12 C13 1.489(14) . . no
C20 C21 1.497(17) . . no

loop_
_geom_torsion_atom_site_label_1
_geom_torsion_atom_site_label_2
_geom_torsion_atom_site_label_3
_geom_torsion_atom_site_label_4
_geom_torsion
_geom_torsion_site_symmetry_1
_geom_torsion_site_symmetry_2
_geom_torsion_site_symmetry_3
_geom_torsion_site_symmetry_4
_geom_torsion_publ_flag
O36 Cu2 O35 N35 -2.4(9) . . . . no
O49 Cu2 O35 N35 -99.1(9) . . . . no
O52 Cu2 O35 N35 79.3(9) . . . . no
N48 Cu2 O35 N35 168.1(9) . . . . no
O35 Cu2 O36 C36 1.1(7) . . . . no
O49 Cu2 O36 C36 85.0(7) . . . . no
O52 Cu2 O36 C36 -78.1(7) . . . . no
N35 Cu2 O36 C36 0.3(7) . . . . no
N37 Cu2 O36 C36 -179.1(7) . . . . no
O35 Cu2 O49 C50 -129.3(7) . . . . no
O36 Cu2 O49 C50 130.1(7) . . . . no
N35 Cu2 O49 C50 -148.7(8) . . . . no
N37 Cu2 O49 C50 38.6(8) . . . . no
N48 Cu2 O49 C50 -43.5(7) . . . . no
O35 Cu2 N35 C35 -179.7(14) . . . . no
O36 Cu2 N35 O35 177.7(9) . . . . no
O36 Cu2 N35 C35 -2.0(7) . . . . no
O49 Cu2 N35 O35 79.0(9) . . . . no
O49 Cu2 N35 C35 -100.7(7) . . . . no
O52 Cu2 N35 O35 -97.0(9) . . . . no
O52 Cu2 N35 C35 83.3(7) . . . . no
N48 Cu2 N35 O35 -12.3(10) . . . . no
N48 Cu2 N35 C35 168.0(7) . . . . no
O36 Cu2 N37 C42 174.9(7) . . . . no
O49 Cu2 N37 C42 -87.0(7) . . . . no
O52 Cu2 N37 C42 91.1(7) . . . . no
N48 Cu2 N37 C42 4.5(7) . . . . no
O35 Cu2 N48 C43 177.3(7) . . . . no
O49 Cu2 N48 C43 95.0(7) . . . . no
O52 Cu2 N48 C43 -101.9(7) . . . . no
N35 Cu2 N48 C43 -178.6(7) . . . . no
N37 Cu2 N48 C43 -0.5(7) . . . . no
O5 Cu1 N18 C13 -177.1(7) . . . . no
O19 Cu1 N18 C13 92.4(7) . . . . no
N5 Cu1 N18 C13 -174.9(7) . . . . no
N7 Cu1 N18 C13 -2.8(7) . . . . no
N7 Cu1 O19 C20 39.2(8) . . . . no
N18 Cu1 O19 C20 -43.1(8) . . . . no
O5 Cu1 N5 C5 -176.0(14) . . . . no
O6 Cu1 N5 O5 -176.7(9) . . . . no
O6 Cu1 N5 C5 7.3(7) . . . . no
O6 Cu1 O5 N5 3.3(9) . . . . no
O19 Cu1 O5 N5 -90.0(9) . . . . no
N18 Cu1 O5 N5 173.4(9) . . . . no
O5 Cu1 O6 C6 -10.7(7) . . . . no
O19 Cu1 O6 C6 81.2(6) . . . . no
N5 Cu1 O6 C6 -9.6(6) . . . . no
N7 Cu1 O6 C6 177.4(6) . . . . no
O5 Cu1 O19 C20 -126.9(8) . . . . no
O6 Cu1 O19 C20 131.8(8) . . . . no
N5 Cu1 O19 C20 -146.4(8) . . . . no
N18 Cu1 N5 O5 -6.7(10) . . . . no
N18 Cu1 N5 C5 177.3(7) . . . . no
O6 Cu1 N7 C12 176.2(7) . . . . no
O19 Cu1 N7 C12 -90.5(7) . . . . no
N18 Cu1 N7 C12 5.4(7) . . . . no
O19 Cu1 N5 O5 90.4(9) . . . . no
O19 Cu1 N5 C5 -85.6(7) . . . . no
Cu2 O35 N35 C35 179.7(15) . . . . no
Cu2 O36 C36 C35 1.5(12) . . . . no
Cu2 O49 C50 C51 -84.5(10) . . . . no
Cu2 N35 C35 C36 3.2(11) . . . . no
O35 N35 C35 C36 -176.6(9) . . . . no
Cu2 N37 C42 C43 -7.4(11) . . . . no
Cu2 N48 C43 C42 -3.4(11) . . . . no
Cu1 O5 N5 C5 175.7(15) . . . . no
Cu1 O6 C6 C5 10.7(11) . . . . no
Cu1 O19 C20 C21 -86.5(11) . . . . no
N35 C35 C36 O36 -3.2(14) . . . . no
N37 C42 C43 N48 7.2(13) . . . . no
Cu1 N5 C5 C6 -4.0(10) . . . . no
O5 N5 C5 C6 179.7(9) . . . . no
Cu1 N7 C12 C13 -6.8(11) . . . . no
Cu1 N18 C13 C12 0.1(11) . . . . no
N5 C5 C6 O6 -4.6(13) . . . . no
N7 C12 C13 N18 4.3(13) . . . . no
